data_1505283
loop_
_publ_author_name
'Watanabe, Hideaki'
'Takano, Masashi'
'Umino, Akinori'
'Ito, Toshiya'
'Ishikawa, Hiroyuki'
'Nakada, Masahisa'

_publ_section_title
;
 Enantioselective total synthesis of (-)-erinacine B.
;
_journal_issue 2
_journal_name_full 'Organic letters'
_journal_page_first 359
_journal_page_last 362
_journal_paper_doi 10.1021/ol0628816
_journal_volume 9
_journal_year 2007
_chemical_absolute_configuration 'CHOOSE rm ad rmad syn or unk'
_chemical_formula_moiety 'C22 H26 N2 O7 '
_chemical_formula_sum 'C22 H26 N2 O7'
_chemical_formula_weight 430.46
_space_group_IT_number 5
_symmetry_cell_setting monoclinic
_symmetry_Int_Tables_number 5
_symmetry_space_group_name_Hall 'C 2y'
_symmetry_space_group_name_H-M 'C 1 2 1'
_cell_angle_alpha 90
_cell_angle_beta 121.35(2)
_cell_angle_gamma 90
_cell_formula_units_Z 4
_cell_length_a 23.80(1)
_cell_length_b 6.428(3)
_cell_length_c 15.690(8)
_cell_measurement_reflns_used 10901
_cell_measurement_temperature 93.1
_cell_measurement_theta_max 29.6
_cell_measurement_theta_min 3.0
_cell_volume 2049.9(17)
_computing_cell_refinement PROCESS-AUTO
_computing_data_collection PROCESS-AUTO
_computing_data_reduction CrystalStructure
_computing_publication_material 'CrystalStructure 3.6.0'
_computing_structure_refinement CRYSTALS
_computing_structure_solution SHELXS97
_diffrn_detector_area_resol_mean 10.00
_diffrn_measured_fraction_theta_full 0.9949
_diffrn_measured_fraction_theta_max 0.9949
_diffrn_measurement_device_type 'Rigaku RAXIS-RAPID'
_diffrn_measurement_method \w
_diffrn_radiation_type 'Mo K\a'
_diffrn_radiation_wavelength 0.7107
_diffrn_reflns_av_R_equivalents 0.026
_diffrn_reflns_limit_h_max 30
_diffrn_reflns_limit_h_min -30
_diffrn_reflns_limit_k_max 7
_diffrn_reflns_limit_k_min -8
_diffrn_reflns_limit_l_max 20
_diffrn_reflns_limit_l_min -20
_diffrn_reflns_number 9998
_diffrn_reflns_theta_full 27.48
_diffrn_reflns_theta_max 27.48
_exptl_absorpt_coefficient_mu 0.104
_exptl_absorpt_correction_T_max 0.979
_exptl_absorpt_correction_T_min 0.920
_exptl_absorpt_correction_type numerical
_exptl_absorpt_process_details
;
    Higashi, T. (1999). Program for Absorption Correction.
    Rigaku Corporation, Tokyo, Japan.
;
_exptl_crystal_colour colorless
_exptl_crystal_density_diffrn 1.394
_exptl_crystal_density_method 'not measured'
_exptl_crystal_description prism
_exptl_crystal_F_000 912.00
_exptl_crystal_size_max 1.00
_exptl_crystal_size_mid 0.35
_exptl_crystal_size_min 0.20
_refine_diff_density_max 0.44
_refine_diff_density_min -0.31
_refine_ls_abs_structure_details 'Flack, H. D. (1983), Acta Cryst. A39, 876-881.  1811 Friedel Pairs'
_refine_ls_abs_structure_Flack -0.7(9)
_refine_ls_extinction_coef -108(16)
_refine_ls_extinction_method 'Larson (1970) Crystallographic Computing eq. 22'
_refine_ls_goodness_of_fit_ref 0.994
_refine_ls_hydrogen_treatment refall
_refine_ls_number_parameters 308
_refine_ls_number_reflns 3713
_refine_ls_R_factor_gt 0.0320
_refine_ls_shift/su_max 0.0030
_refine_ls_structure_factor_coef Fsqd
_refine_ls_weighting_details 'w = 1/[0.0012Fo^2^ + 1.0000\s(Fo^2^)]/(4Fo^2^)'
_refine_ls_weighting_scheme calc
_refine_ls_wR_factor_ref 0.0890
_reflns_number_gt 3713
_reflns_number_total 4356
_reflns_threshold_expression F^2^>2.0\s(F^2^)
_cod_data_source_file ol0628816si20061128_014820.cif
_cod_data_source_block '_takano0125'
_cod_original_cell_volume 2050(1)
_cod_original_formula_sum 'C22 H26 N2 O7 '
_cod_database_code 1505283

loop_
_symmetry_equiv_pos_site_id
_symmetry_equiv_pos_as_xyz
1 +X,+Y,+Z
2 -X,+Y,-Z
3 1/2+X,1/2+Y,+Z
4 1/2-X,1/2+Y,-Z

loop_
_atom_site_label
_atom_site_type_symbol
_atom_site_fract_x
_atom_site_fract_y
_atom_site_fract_z
_atom_site_U_iso_or_equiv
_atom_site_adp_type
_atom_site_occupancy
_atom_site_symmetry_multiplicity
_atom_site_calc_flag
_atom_site_refinement_flags
O(1) O 1.23282(6) 0.8148(2) 0.93041(9) 0.0231(3) Uani 1.00 1 d .
O(2) O 0.93939(5) 0.8455(2) 0.68803(8) 0.0192(3) Uani 1.00 1 d .
O(3) O 0.86330(6) 0.6134(2) 0.5863(1) 0.0320(4) Uani 1.00 1 d .
O(4) O 0.64209(6) 0.6814(2) 0.5225(1) 0.0340(4) Uani 1.00 1 d .
O(5) O 0.61736(7) 0.9324(3) 0.5887(1) 0.0395(4) Uani 1.00 1 d .
O(6) O 0.76822(8) 1.5015(2) 0.7442(1) 0.0370(4) Uani 1.00 1 d .
O(7) O 0.86885(7) 1.4717(2) 0.7806(1) 0.0345(4) Uani 1.00 1 d .
N(1) N 0.65480(7) 0.8433(3) 0.5695(1) 0.0257(4) Uani 1.00 1 d .
N(2) N 0.81234(8) 1.4093(2) 0.7424(1) 0.0265(4) Uani 1.00 1 d .
C(1) C 1.20497(8) 0.8614(3) 0.9732(1) 0.0182(4) Uani 1.00 1 d .
C(2) C 1.23137(8) 0.8222(3) 1.0834(1) 0.0202(4) Uani 1.00 1 d .
C(3) C 1.18532(8) 0.9404(3) 1.1061(1) 0.0196(4) Uani 1.00 1 d .
C(4) C 1.08281(8) 0.7397(3) 0.9894(1) 0.0190(4) Uani 1.00 1 d .
C(5) C 1.02725(8) 0.7067(3) 0.8812(1) 0.0195(4) Uani 1.00 1 d .
C(6) C 0.99189(8) 0.7048(3) 0.6988(1) 0.0173(4) Uani 1.00 1 d .
C(7) C 1.00734(8) 0.7604(3) 0.6192(1) 0.0222(4) Uani 1.00 1 d .
C(8) C 1.04186(8) 0.9701(3) 0.6379(1) 0.0228(4) Uani 1.00 1 d .
C(9) C 1.10296(8) 0.9800(3) 0.7426(1) 0.0185(4) Uani 1.00 1 d .
C(10) C 1.13955(7) 0.9775(3) 0.9290(1) 0.0152(4) Uani 1.00 1 d .
C(11) C 1.11871(8) 0.9486(3) 1.0066(1) 0.0173(4) Uani 1.00 1 d .
C(12) C 1.05062(8) 0.7242(3) 0.8065(1) 0.0163(4) Uani 1.00 1 d .
C(13) C 1.08432(7) 0.9382(3) 0.8206(1) 0.0150(4) Uani 1.00 1 d .
C(14) C 1.07782(9) 1.1292(3) 1.0068(1) 0.0251(4) Uani 1.00 1 d .
C(15) C 1.09611(9) 0.5397(3) 0.8216(1) 0.0211(4) Uani 1.00 1 d .
C(16) C 0.87857(8) 0.7729(3) 0.6328(1) 0.0194(4) Uani 1.00 1 d .
C(17) C 0.82888(8) 0.9089(3) 0.6377(1) 0.0185(4) Uani 1.00 1 d .
C(18) C 0.76606(8) 0.8266(3) 0.5974(1) 0.0182(4) Uani 1.00 1 d .
C(19) C 0.84457(8) 1.1014(3) 0.6843(1) 0.0200(4) Uani 1.00 1 d .
C(20) C 0.72018(8) 0.9373(3) 0.6075(1) 0.0203(4) Uani 1.00 1 d .
C(21) C 0.79604(9) 1.2071(3) 0.6900(1) 0.0204(4) Uani 1.00 1 d .
C(22) C 0.73351(9) 1.1295(3) 0.6529(1) 0.0212(4) Uani 1.00 1 d .
H(1) H 1.2338 0.6705 1.0985 0.023 Uiso 1.00 1 c R
H(2) H 1.2778 0.8915 1.1205 0.024 Uiso 1.00 1 c R
H(3) H 1.1807 0.8733 1.1588 0.024 Uiso 1.00 1 c R
H(4) H 1.2047 1.0753 1.1258 0.023 Uiso 1.00 1 c R
H(5) H 1.0657 0.7382 1.0370 0.024 Uiso 1.00 1 c R
H(6) H 1.1197 0.6302 1.0110 0.023 Uiso 1.00 1 c R
H(7) H 0.9934 0.8013 0.8579 0.023 Uiso 1.00 1 c R
H(8) H 1.0014 0.5753 0.8729 0.024 Uiso 1.00 1 c R
H(9) H 0.9682 0.5662 0.6839 0.021 Uiso 1.00 1 c R
H(10) H 0.9660 0.7681 0.5578 0.025 Uiso 1.00 1 c R
H(11) H 1.0350 0.6591 0.6218 0.025 Uiso 1.00 1 c R
H(12) H 1.0063 1.0758 0.6235 0.027 Uiso 1.00 1 c R
H(13) H 1.0573 0.9948 0.5925 0.027 Uiso 1.00 1 c R
H(14) H 1.1243 1.1232 0.7551 0.023 Uiso 1.00 1 c R
H(15) H 1.1353 0.8822 0.7441 0.023 Uiso 1.00 1 c R
H(16) H 1.1570 1.1159 0.9401 0.018 Uiso 1.00 1 c R
H(17) H 1.0451 1.0390 0.8078 0.018 Uiso 1.00 1 c R
H(18) H 1.1030 1.2663 1.0215 0.033 Uiso 1.00 1 c R
H(19) H 1.0660 1.1113 1.0555 0.032 Uiso 1.00 1 c R
H(20) H 1.0380 1.1593 0.9435 0.032 Uiso 1.00 1 c R
H(21) H 1.1349 0.5276 0.8913 0.025 Uiso 1.00 1 c R
H(22) H 1.1199 0.5516 0.7823 0.025 Uiso 1.00 1 c R
H(23) H 1.0669 0.4086 0.8043 0.026 Uiso 1.00 1 c R
H(24) H 0.7561 0.7117 0.5613 0.021 Uiso 1.00 1 c R
H(25) H 0.8866 1.1619 0.7118 0.023 Uiso 1.00 1 c R
H(26) H 0.6993 1.2092 0.6579 0.026 Uiso 1.00 1 c R

loop_
_atom_site_aniso_label
_atom_site_aniso_U_11
_atom_site_aniso_U_22
_atom_site_aniso_U_33
_atom_site_aniso_U_12
_atom_site_aniso_U_13
_atom_site_aniso_U_23
O(1) 0.0205(6) 0.0255(7) 0.0261(6) -0.0038(5) 0.0141(5) -0.0013(5)
O(2) 0.0146(5) 0.0197(6) 0.0210(5) -0.0009(5) 0.0076(4) 0.0009(5)
O(3) 0.0160(6) 0.0385(8) 0.0328(7) 0.0011(6) 0.0067(6) 0.0182(7)
O(4) 0.0240(7) 0.0375(8) 0.0400(8) 0.0070(6) 0.0164(6) 0.0090(7)
O(5) 0.0275(7) 0.0478(9) 0.0547(9) -0.0026(7) 0.0295(7) 0.0014(8)
O(6) 0.0509(9) 0.0262(8) 0.0459(8) -0.0053(7) 0.0336(7) 0.0029(6)
O(7) 0.0387(8) 0.0269(8) 0.0339(7) 0.0074(6) 0.0159(6) 0.0087(6)
N(1) 0.0200(7) 0.0311(8) 0.0263(7) 0.0001(7) 0.0124(6) -0.0026(7)
N(2) 0.0390(9) 0.0195(8) 0.0224(7) -0.0007(7) 0.0171(7) 0.0005(6)
C(1) 0.0152(7) 0.0161(8) 0.0218(7) 0.0041(6) 0.0087(6) 0.0021(7)
C(2) 0.0163(7) 0.0225(9) 0.0181(7) 0.0001(7) 0.0062(6) -0.0019(7)
C(3) 0.0216(8) 0.0192(8) 0.0180(7) 0.0034(7) 0.0102(6) 0.0008(7)
C(4) 0.0194(8) 0.0211(9) 0.0188(7) 0.0013(7) 0.0116(7) -0.0042(7)
C(5) 0.0165(7) 0.0220(8) 0.0198(7) 0.0035(7) 0.0094(6) 0.0009(7)
C(6) 0.0153(7) 0.0162(8) 0.0194(8) -0.0014(6) 0.0084(6) 0.0021(6)
C(7) 0.0182(8) 0.029(1) 0.0170(7) 0.0001(7) 0.0076(6) 0.0041(7)
C(8) 0.0219(8) 0.030(1) 0.0156(7) 0.0025(7) 0.0095(6) -0.0015(7)
C(9) 0.0177(8) 0.0217(9) 0.0175(7) 0.0026(7) 0.0101(6) 0.0006(7)
C(10) 0.0147(7) 0.0140(8) 0.0166(7) 0.0014(6) 0.0080(6) 0.0013(6)
C(11) 0.0164(7) 0.0204(8) 0.0158(7) 0.0004(7) 0.0088(6) -0.0004(7)
C(12) 0.0148(7) 0.0161(8) 0.0190(7) -0.0005(6) 0.0095(6) -0.0006(7)
C(13) 0.0140(7) 0.0156(8) 0.0153(7) -0.0010(6) 0.0074(6) -0.0014(7)
C(14) 0.0305(9) 0.0270(9) 0.0236(8) -0.0066(8) 0.0181(8) -0.0023(8)
C(15) 0.0182(8) 0.0162(8) 0.0270(8) -0.0020(7) 0.0103(7) -0.0002(7)
C(16) 0.0144(7) 0.0265(9) 0.0147(7) -0.0001(7) 0.0057(6) 0.0029(7)
C(17) 0.0162(7) 0.0241(9) 0.0133(6) -0.0026(7) 0.0065(6) -0.0025(7)
C(18) 0.0169(7) 0.0207(8) 0.0147(7) -0.0015(7) 0.0065(6) -0.0006(7)
C(19) 0.0185(8) 0.0236(9) 0.0157(7) -0.0003(7) 0.0074(6) -0.0026(7)
C(20) 0.0162(7) 0.0265(9) 0.0161(7) -0.0025(7) 0.0069(6) -0.0052(7)
C(21) 0.0280(8) 0.0174(8) 0.0154(7) -0.0015(7) 0.0110(7) -0.0016(7)
C(22) 0.0217(8) 0.0240(9) 0.0184(7) -0.0085(7) 0.0107(7) -0.0083(7)

loop_
_atom_type_symbol
_atom_type_description
_atom_type_scat_dispersion_real
_atom_type_scat_dispersion_imag
_atom_type_scat_source
C C 0.003 0.002
;
International Tables for Crystallography
(1992, Vol. C, Tables 4.2.6.8 and 6.1.1.4)
;
H H 0.000 0.000
;
International Tables for Crystallography
(1992, Vol. C, Table 6.1.1.4)
;
O O 0.011 0.006
;
International Tables for Crystallography
(1992, Vol. C, Tables 4.2.6.8 and 6.1.1.4)
;
N N 0.006 0.003
;
International Tables for Crystallography
(1992, Vol. C, Tables 4.2.6.8 and 6.1.1.4)
;

loop_
_geom_angle_atom_site_label_1
_geom_angle_atom_site_label_2
_geom_angle_atom_site_label_3
_geom_angle
O(1) C(1) C(2) 124.9(1)
O(1) C(1) C(10) 126.6(2)
O(2) C(6) C(7) 108.3(1)
O(2) C(6) C(12) 107.9(1)
C(16) O(2) C(6) 115.4(1)
O(2) C(16) O(3) 125.5(2)
O(2) C(16) C(17) 112.5(1)
O(3) C(16) C(17) 122.0(2)
O(4) N(1) O(5) 124.5(2)
O(4) N(1) C(20) 118.1(2)
O(5) N(1) C(20) 117.4(2)
O(6) N(2) O(7) 124.9(2)
O(6) N(2) C(21) 117.4(2)
O(7) N(2) C(21) 117.7(2)
N(1) C(20) C(18) 118.3(2)
N(1) C(20) C(22) 119.1(2)
N(2) C(21) C(19) 118.8(2)
N(2) C(21) C(22) 117.8(2)
C(1) C(2) C(3) 105.2(1)
C(10) C(1) C(2) 108.5(2)
C(1) C(10) C(11) 104.6(1)
C(1) C(10) C(13) 120.3(2)
C(2) C(3) C(11) 105.5(1)
C(3) C(11) C(10) 102.6(1)
C(3) C(11) C(4) 109.4(1)
C(3) C(11) C(14) 110.3(1)
C(11) C(4) C(5) 113.3(1)
C(4) C(5) C(12) 112.9(2)
C(4) C(11) C(10) 110.1(1)
C(4) C(11) C(14) 111.7(2)
C(5) C(12) C(13) 108.7(1)
C(5) C(12) C(15) 109.3(1)
C(5) C(12) C(6) 110.3(2)
C(6) C(7) C(8) 112.8(2)
C(12) C(6) C(7) 114.5(2)
C(6) C(12) C(13) 109.6(1)
C(6) C(12) C(15) 105.7(1)
C(7) C(8) C(9) 111.1(1)
C(8) C(9) C(13) 110.1(2)
C(9) C(13) C(10) 114.9(1)
C(9) C(13) C(12) 112.8(1)
C(13) C(10) C(11) 114.3(1)
C(10) C(11) C(14) 112.3(1)
C(10) C(13) C(12) 112.7(1)
C(15) C(12) C(13) 113.1(2)
C(16) C(17) C(18) 116.4(2)
C(16) C(17) C(19) 122.8(2)
C(19) C(17) C(18) 120.7(2)
C(17) C(18) C(20) 118.7(2)
C(17) C(19) C(21) 117.9(2)
C(18) C(20) C(22) 122.6(2)
C(19) C(21) C(22) 123.3(2)
C(20) C(22) C(21) 116.7(2)
O(2) C(6) H(9) 100.1125
C(1) C(2) H(1) 111.7248
C(1) C(2) H(2) 104.7431
C(1) C(10) H(16) 97.3149
H(1) C(2) C(3) 113.1325
H(2) C(2) C(3) 109.8692
C(2) C(3) H(3) 112.7586
C(2) C(3) H(4) 104.1999
H(2) C(2) H(1) 111.7023
H(3) C(3) C(11) 110.9725
H(4) C(3) C(11) 111.4365
H(4) C(3) H(3) 111.6510
C(4) C(5) H(7) 114.9503
C(4) C(5) H(8) 111.9738
H(6) C(4) C(5) 111.4230
H(5) C(4) C(5) 111.6125
H(6) C(4) C(11) 103.6704
H(5) C(4) C(11) 106.0487
H(6) C(4) H(5) 110.3827
H(7) C(5) C(12) 103.7576
H(8) C(5) C(12) 113.4970
H(8) C(5) H(7) 98.7954
H(9) C(6) C(7) 111.1443
C(6) C(7) H(10) 106.2659
C(6) C(7) H(11) 105.9376
H(9) C(6) C(12) 113.7643
H(10) C(7) C(8) 108.4711
H(11) C(7) C(8) 108.5109
C(7) C(8) H(12) 104.1769
C(7) C(8) H(13) 112.0873
H(11) C(7) H(10) 114.9517
C(8) C(9) H(14) 110.1910
C(8) C(9) H(15) 107.1440
H(12) C(8) C(9) 115.3931
H(13) C(8) C(9) 105.7127
H(13) C(8) H(12) 108.5390
H(14) C(9) C(13) 109.1228
H(15) C(9) C(13) 114.6604
C(9) C(13) H(17) 109.4153
H(15) C(9) H(14) 105.4988
H(16) C(10) C(11) 104.7885
H(16) C(10) C(13) 113.1967
C(10) C(13) H(17) 105.6245
C(11) C(14) H(18) 111.0612
C(11) C(14) H(19) 111.6549
C(11) C(14) H(20) 115.8785
C(12) C(13) H(17) 100.1305
C(12) C(15) H(21) 113.7520
C(12) C(15) H(22) 114.2632
C(12) C(15) H(23) 105.3428
H(19) C(14) H(18) 107.9392
H(20) C(14) H(18) 101.7817
H(20) C(14) H(19) 107.8520
H(22) C(15) H(21) 100.1712
H(23) C(15) H(21) 109.5844
H(23) C(15) H(22) 113.8979
C(17) C(18) H(24) 118.3371
C(17) C(19) H(25) 122.6930
H(24) C(18) C(20) 122.6651
H(25) C(19) C(21) 119.3935
C(20) C(22) H(26) 121.5359
C(21) C(22) H(26) 121.7286

loop_
_geom_bond_atom_site_label_1
_geom_bond_atom_site_label_2
_geom_bond_distance
O(1) C(1) 1.202(3)
O(2) C(6) 1.479(2)
O(2) C(16) 1.327(2)
O(3) C(16) 1.200(2)
O(4) N(1) 1.219(2)
O(5) N(1) 1.222(3)
O(6) N(2) 1.219(3)
O(7) N(2) 1.221(2)
N(1) C(20) 1.476(2)
N(2) C(21) 1.478(2)
C(1) C(2) 1.522(2)
C(1) C(10) 1.529(2)
C(2) C(3) 1.520(3)
C(3) C(11) 1.542(2)
C(4) C(5) 1.530(2)
C(4) C(11) 1.539(3)
C(5) C(12) 1.540(3)
C(6) C(7) 1.517(3)
C(6) C(12) 1.538(2)
C(7) C(8) 1.526(3)
C(8) C(9) 1.527(2)
C(9) C(13) 1.527(3)
C(10) C(11) 1.546(3)
C(10) C(13) 1.536(2)
C(11) C(14) 1.516(3)
C(12) C(13) 1.549(2)
C(12) C(15) 1.539(3)
C(16) C(17) 1.504(3)
C(17) C(18) 1.390(2)
C(17) C(19) 1.386(2)
C(18) C(20) 1.379(3)
C(19) C(21) 1.383(3)
C(20) C(22) 1.379(3)
C(21) C(22) 1.379(3)
C(2) H(1) 0.9982
C(2) H(2) 1.0444
C(3) H(3) 0.9894
C(3) H(4) 0.9552
C(4) H(5) 1.0192
C(4) H(6) 1.0355
C(5) H(7) 0.9195
C(5) H(8) 1.0127
C(6) H(9) 1.0145
C(7) H(10) 0.9550
C(7) H(11) 0.9128
C(8) H(12) 1.0154
C(8) H(13) 0.9691
C(9) H(14) 1.0196
C(9) H(15) 0.9846
C(10) H(16) 0.9585
C(13) H(17) 1.0659
C(14) H(18) 1.0222
C(14) H(19) 0.9486
C(14) H(20) 0.9716
C(15) H(21) 1.0019
C(15) H(22) 1.0348
C(15) H(23) 1.0347
C(18) H(24) 0.8856
C(19) H(25) 0.9434
C(22) H(26) 0.9988

loop_
_geom_contact_atom_site_label_1
_geom_contact_atom_site_label_2
_geom_contact_distance
_geom_contact_site_symmetry_2
O(1) C(2) 2.419(3) .
O(1) C(3) 3.574(3) .
O(1) C(9) 3.145(2) .
O(1) C(10) 2.444(2) .
O(1) C(11) 3.595(3) .
O(1) C(13) 3.123(2) .
O(1) C(15) 3.294(2) .
O(2) O(3) 2.247(2) .
O(2) O(4) 3.560(2) 65604
O(2) C(5) 2.785(2) .
O(2) C(7) 2.428(3) .
O(2) C(8) 3.034(3) .
O(2) C(12) 2.440(2) .
O(2) C(13) 3.019(2) .
O(2) C(17) 2.355(2) .
O(2) C(18) 3.599(2) .
O(2) C(19) 2.768(2) .
O(3) O(4) 3.228(2) 64604
O(3) O(5) 3.229(3) 64604
O(3) O(7) 3.117(2) 54501
O(3) N(1) 2.843(2) 64604
O(3) N(2) 3.505(3) 54501
O(3) C(6) 2.685(2) .
O(3) C(7) 3.328(3) .
O(3) C(17) 2.370(2) .
O(3) C(18) 2.772(3) .
O(3) C(18) 3.458(2) 64604
O(3) C(20) 2.861(2) 64604
O(3) C(22) 3.226(2) 64604
O(4) O(2) 3.560(2) 64604
O(4) O(3) 3.228(2) 65604
O(4) O(5) 2.160(3) .
O(4) O(6) 3.403(2) 54501
O(4) C(16) 3.440(2) 64604
O(4) C(17) 3.417(3) 64604
O(4) C(18) 2.711(2) .
O(4) C(19) 3.460(3) 64604
O(4) C(20) 2.315(2) .
O(4) C(22) 3.548(2) .
O(5) O(3) 3.229(3) 65604
O(5) C(7) 3.583(3) 45503
O(5) C(18) 3.536(3) .
O(5) C(20) 2.308(3) .
O(5) C(22) 2.714(3) .
O(6) O(4) 3.403(2) 56501
O(6) O(7) 2.163(3) .
O(6) N(1) 3.453(2) 56501
O(6) C(18) 3.089(3) 56501
O(6) C(19) 3.547(3) .
O(6) C(20) 3.347(2) 56501
O(6) C(21) 2.309(3) .
O(6) C(22) 2.687(2) .
O(7) O(3) 3.117(2) 56501
O(7) C(5) 3.577(2) 56501
O(7) C(16) 3.120(3) 56501
O(7) C(17) 3.407(2) 56501
O(7) C(18) 3.483(2) 56501
O(7) C(19) 2.716(2) .
O(7) C(21) 2.314(2) .
O(7) C(22) 3.538(2) .
N(1) O(3) 2.843(2) 65604
N(1) O(6) 3.453(2) 54501
N(1) C(18) 2.452(3) .
N(1) C(22) 2.461(2) .
N(2) O(3) 3.505(3) 56501
N(2) C(18) 3.313(2) 56501
N(2) C(19) 2.463(3) .
N(2) C(22) 2.447(2) .
C(1) C(3) 2.416(3) .
C(1) C(4) 3.147(3) .
C(1) C(9) 3.230(2) .
C(1) C(11) 2.434(3) .
C(1) C(12) 3.335(2) .
C(1) C(13) 2.659(2) .
C(1) C(15) 3.200(2) .
C(2) C(4) 3.088(2) .
C(2) C(10) 2.476(2) .
C(2) C(11) 2.437(2) .
C(3) C(4) 2.514(2) .
C(3) C(10) 2.411(2) .
C(3) C(14) 2.510(2) .
C(4) C(10) 2.528(3) .
C(4) C(12) 2.559(3) .
C(4) C(13) 2.958(3) .
C(4) C(14) 2.529(3) .
C(4) C(15) 3.092(3) .
C(5) O(7) 3.577(2) 54501
C(5) C(6) 2.527(3) .
C(5) C(10) 2.941(2) .
C(5) C(11) 2.564(2) .
C(5) C(13) 2.511(3) .
C(5) C(14) 3.201(2) .
C(5) C(15) 2.512(3) .
C(6) C(8) 2.534(3) .
C(6) C(9) 2.950(3) .
C(6) C(13) 2.523(2) .
C(6) C(15) 2.453(2) .
C(6) C(16) 2.373(3) .
C(7) O(5) 3.583(3) 54503
C(7) C(9) 2.517(2) .
C(7) C(12) 2.569(2) .
C(7) C(13) 2.936(2) .
C(7) C(15) 3.095(2) .
C(7) C(16) 3.182(3) .
C(8) C(12) 2.995(3) .
C(8) C(13) 2.503(2) .
C(9) C(10) 2.582(2) .
C(9) C(12) 2.562(3) .
C(9) C(15) 3.128(3) .
C(10) C(12) 2.568(2) .
C(10) C(14) 2.543(3) .
C(10) C(15) 3.166(2) .
C(11) C(12) 3.045(2) .
C(11) C(13) 2.590(2) .
C(12) C(16) 3.561(2) .
C(13) C(14) 3.247(3) .
C(13) C(15) 2.576(2) .
C(16) O(4) 3.440(2) 65604
C(16) O(7) 3.120(3) 54501
C(16) C(18) 2.460(3) .
C(16) C(19) 2.539(3) .
C(17) O(4) 3.417(3) 65604
C(17) O(7) 3.407(2) 54501
C(17) C(20) 2.382(3) .
C(17) C(21) 2.372(3) .
C(17) C(22) 2.790(3) .
C(18) O(3) 3.458(2) 65604
C(18) O(6) 3.089(3) 54501
C(18) O(7) 3.483(2) 54501
C(18) N(2) 3.313(2) 54501
C(18) C(19) 2.412(2) .
C(18) C(21) 2.743(2) .
C(18) C(22) 2.419(3) .
C(19) O(4) 3.460(3) 65604
C(19) C(20) 2.760(3) .
C(19) C(22) 2.431(3) .
C(20) O(3) 2.861(2) 65604
C(20) O(6) 3.347(2) 54501
C(20) C(21) 2.348(2) .
C(22) O(3) 3.226(2) 65604
O(1) H(1) 2.7839 .
O(1) H(2) 2.6385 .
O(1) H(14) 3.2825 .
O(1) H(15) 2.6570 .
O(1) H(16) 2.7039 .
O(1) H(21) 2.7800 .
O(1) H(22) 2.9982 .
O(2) H(7) 2.2958 .
O(2) H(8) 3.0256 .
O(2) H(9) 1.9350 .
O(2) H(10) 2.4848 .
O(2) H(11) 3.1878 .
O(2) H(12) 2.7258 .
O(2) H(17) 2.5479 .
O(2) H(25) 2.5179 .
O(3) H(9) 2.1663 .
O(3) H(10) 2.8827 .
O(3) H(24) 2.4536 .
O(3) H(25) 3.3863 54501
O(3) H(26) 3.3680 64604
O(4) H(10) 3.4491 64604
O(4) H(12) 3.1245 64604
O(4) H(13) 3.0041 44503
O(4) H(24) 2.4609 .
O(4) H(25) 3.3738 64604
O(4) H(26) 3.5453 54501
O(5) H(10) 3.0223 65604
O(5) H(11) 2.7002 45503
O(5) H(13) 3.1701 44503
O(5) H(14) 3.2166 44503
O(5) H(22) 3.1016 45503
O(5) H(26) 2.4389 .
O(6) H(15) 3.2553 45503
O(6) H(24) 3.0467 56501
O(6) H(26) 2.3962 .
O(7) H(7) 3.3183 56501
O(7) H(8) 2.7827 56501
O(7) H(9) 3.4632 56501
O(7) H(24) 3.4373 56501
O(7) H(25) 2.4051 .
N(1) H(13) 3.3772 44503
N(1) H(24) 2.6215 .
N(1) H(26) 2.6557 .
N(2) H(24) 3.1131 56501
N(2) H(25) 2.6021 .
N(2) H(26) 2.6337 .
C(1) H(1) 2.1064 .
C(1) H(2) 2.0531 .
C(1) H(3) 3.2522 .
C(1) H(4) 2.7647 .
C(1) H(6) 2.8161 .
C(1) H(14) 3.3752 .
C(1) H(15) 3.0801 .
C(1) H(16) 1.9055 .
C(1) H(17) 3.4987 .
C(1) H(21) 2.6095 .
C(1) H(22) 3.2760 .
C(2) H(3) 2.1104 .
C(2) H(4) 1.9840 .
C(2) H(6) 2.5952 .
C(2) H(16) 2.7583 .
C(2) H(21) 3.2779 .
C(3) H(1) 2.1214 .
C(3) H(2) 2.1169 .
C(3) H(5) 2.7850 .
C(3) H(6) 2.4928 .
C(3) H(16) 2.5850 .
C(3) H(18) 2.6996 .
C(3) H(19) 2.7500 .
C(3) H(20) 3.3883 .
C(4) H(1) 3.1062 .
C(4) H(3) 2.6050 .
C(4) H(4) 3.3451 .
C(4) H(7) 2.0917 .
C(4) H(8) 2.1278 .
C(4) H(16) 3.3150 .
C(4) H(17) 3.1580 .
C(4) H(18) 3.0806 54501
C(4) H(18) 3.4199 .
C(4) H(19) 2.7159 .
C(4) H(20) 2.8525 .
C(4) H(21) 2.7853 .
C(4) H(23) 3.4600 .
C(5) H(5) 2.1284 .
C(5) H(6) 2.1383 .
C(5) H(9) 2.8003 .
C(5) H(17) 2.5654 .
C(5) H(18) 3.4614 54501
C(5) H(19) 3.5320 .
C(5) H(20) 3.0379 .
C(5) H(21) 2.7379 .
C(5) H(22) 3.4393 .
C(5) H(23) 2.6844 .
C(6) H(7) 2.5529 .
C(6) H(8) 2.7489 .
C(6) H(10) 2.0062 .
C(6) H(11) 1.9736 .
C(6) H(12) 2.7613 .
C(6) H(13) 3.3743 .
C(6) H(15) 3.3067 .
C(6) H(17) 2.6247 .
C(6) H(21) 3.3627 .
C(6) H(22) 2.7964 .
C(6) H(23) 2.5453 .
C(7) H(9) 2.1073 .
C(7) H(12) 2.0292 .
C(7) H(13) 2.0926 .
C(7) H(14) 3.3995 .
C(7) H(15) 2.7420 .
C(7) H(17) 3.1620 .
C(7) H(22) 2.8972 .
C(7) H(23) 3.3573 .
C(8) H(9) 3.4141 .
C(8) H(10) 2.0404 .
C(8) H(11) 2.0113 .
C(8) H(14) 2.1085 .
C(8) H(15) 2.0463 .
C(8) H(17) 2.6631 .
C(8) H(22) 3.3829 .
C(9) H(10) 3.3242 .
C(9) H(11) 2.6967 .
C(9) H(12) 2.1662 .
C(9) H(13) 2.0180 .
C(9) H(16) 2.8063 .
C(9) H(17) 2.1333 .
C(9) H(21) 3.5545 .
C(9) H(22) 2.8062 .
C(9) H(23) 3.1824 56501
C(10) H(1) 3.1292 .
C(10) H(2) 3.1426 .
C(10) H(3) 3.2764 .
C(10) H(4) 2.7116 .
C(10) H(5) 3.3797 .
C(10) H(6) 2.7373 .
C(10) H(7) 3.2538 .
C(10) H(14) 2.7249 .
C(10) H(15) 2.9154 .
C(10) H(17) 2.0925 .
C(10) H(18) 2.7614 .
C(10) H(19) 3.3706 .
C(10) H(20) 2.7992 .
C(10) H(21) 2.9430 .
C(10) H(21) 3.5777 56501
C(10) H(22) 3.4495 .
C(10) H(23) 3.3135 56501
C(11) H(1) 2.9451 .
C(11) H(2) 3.2607 .
C(11) H(3) 2.1091 .
C(11) H(4) 2.0896 .
C(11) H(5) 2.0672 .
C(11) H(6) 2.0476 .
C(11) H(7) 2.8276 .
C(11) H(8) 3.4440 .
C(11) H(16) 2.0164 .
C(11) H(17) 2.7302 .
C(11) H(18) 2.1114 .
C(11) H(19) 2.0641 .
C(11) H(20) 2.1282 .
C(11) H(21) 3.3878 .
C(12) H(5) 3.4449 .
C(12) H(6) 2.8065 .
C(12) H(7) 1.9727 .
C(12) H(8) 2.1545 .
C(12) H(9) 2.1570 .
C(12) H(10) 3.3444 .
C(12) H(11) 2.7555 .
C(12) H(12) 3.3639 .
C(12) H(14) 3.4315 .
C(12) H(15) 2.8470 .
C(12) H(16) 3.4092 .
C(12) H(17) 2.0290 .
C(12) H(21) 2.1484 .
C(12) H(22) 2.1793 .
C(12) H(23) 2.0695 .
C(13) H(6) 3.3072 .
C(13) H(7) 2.6676 .
C(13) H(8) 3.4196 .
C(13) H(9) 3.4332 .
C(13) H(11) 3.2427 .
C(13) H(12) 2.7963 .
C(13) H(13) 3.3103 .
C(13) H(14) 2.0958 .
C(13) H(15) 2.1347 .
C(13) H(16) 2.1069 .
C(13) H(20) 3.0287 .
C(13) H(21) 2.8736 .
C(13) H(22) 2.7903 .
C(13) H(23) 3.4231 .
C(13) H(23) 3.0449 56501
C(14) H(3) 2.8830 .
C(14) H(4) 2.6184 .
C(14) H(5) 2.6014 .
C(14) H(6) 3.3499 .
C(14) H(6) 3.3621 56501
C(14) H(7) 3.0095 .
C(14) H(8) 3.4598 56501
C(14) H(16) 2.5904 .
C(14) H(17) 2.8581 .
C(14) H(23) 3.5406 56501
C(15) H(6) 2.7844 .
C(15) H(7) 3.2523 .
C(15) H(8) 2.7693 .
C(15) H(9) 2.6685 .
C(15) H(11) 2.7904 .
C(15) H(14) 3.0716 54501
C(15) H(15) 2.8939 .
C(15) H(16) 3.1903 54501
C(15) H(17) 3.4063 54501
C(15) H(17) 3.3989 .
C(15) H(18) 3.5244 54501
C(16) H(7) 3.1511 .
C(16) H(8) 3.5900 .
C(16) H(9) 2.2757 .
C(16) H(10) 2.8764 .
C(16) H(24) 2.5509 .
C(16) H(25) 2.7529 .
C(17) H(24) 1.9710 .
C(17) H(24) 3.3247 65604
C(17) H(25) 2.0552 .
C(18) H(24) 3.3525 65604
C(18) H(25) 3.2777 .
C(18) H(26) 3.3232 .
C(19) H(24) 3.1949 .
C(19) H(24) 3.3884 65604
C(19) H(26) 3.3340 .
C(20) H(24) 2.0012 .
C(20) H(24) 3.4629 65604
C(20) H(26) 2.0831 .
C(21) H(24) 3.4620 65604
C(21) H(25) 2.0203 .
C(21) H(26) 2.0852 .
C(22) H(24) 3.2214 .
C(22) H(24) 3.5346 65604
C(22) H(25) 3.2672 .
H(6) C(14) 3.3621 54501
H(7) O(7) 3.3183 54501
H(8) O(7) 2.7827 54501
H(8) C(14) 3.4598 54501
H(9) O(7) 3.4632 54501
H(10) O(4) 3.4491 65604
H(10) O(5) 3.0223 64604
H(11) O(5) 2.7002 54503
H(12) O(4) 3.1245 65604
H(13) O(4) 3.0041 55503
H(13) O(5) 3.1701 55503
H(13) N(1) 3.3772 55503
H(14) O(5) 3.2166 55503
H(14) C(15) 3.0716 56501
H(15) O(6) 3.2553 54503
H(16) C(15) 3.1903 56501
H(17) C(15) 3.4063 56501
H(18) C(4) 3.0806 56501
H(18) C(5) 3.4614 56501
H(18) C(15) 3.5244 56501
H(21) C(10) 3.5777 54501
H(22) O(5) 3.1016 54503
H(23) C(9) 3.1824 54501
H(23) C(10) 3.3135 54501
H(23) C(13) 3.0449 54501
H(23) C(14) 3.5406 54501
H(24) O(6) 3.0467 54501
H(24) O(7) 3.4373 54501
H(24) N(2) 3.1131 54501
H(24) C(17) 3.3247 64604
H(24) C(18) 3.3525 64604
H(24) C(19) 3.3884 64604
H(24) C(20) 3.4629 64604
H(24) C(21) 3.4620 64604
H(24) C(22) 3.5346 64604
H(25) O(3) 3.3863 56501
H(25) O(4) 3.3738 65604
H(26) O(3) 3.3680 65604
H(26) O(4) 3.5453 56501

loop_
_geom_torsion_atom_site_label_1
_geom_torsion_atom_site_label_2
_geom_torsion_atom_site_label_3
_geom_torsion_atom_site_label_4
_geom_torsion
C(16) O(2) C(6) C(7) 94.1(2)
C(16) O(2) C(6) C(12) -141.5(1)
C(6) O(2) C(16) O(3) -6.0(3)
C(6) O(2) C(16) C(17) 171.4(1)
O(4) N(1) C(20) C(18) -7.0(2)
O(4) N(1) C(20) C(22) 174.2(2)
O(5) N(1) C(20) C(18) 172.1(2)
O(5) N(1) C(20) C(22) -6.8(2)
O(6) N(2) C(21) C(19) 178.2(2)
O(6) N(2) C(21) C(22) -4.6(3)
O(7) N(2) C(21) C(19) -1.6(3)
O(7) N(2) C(21) C(22) 175.6(2)
O(1) C(1) C(2) C(3) 170.4(2)
C(10) C(1) C(2) C(3) -7.0(2)
O(1) C(1) C(10) C(11) 166.6(2)
O(1) C(1) C(10) C(13) 36.4(3)
C(2) C(1) C(10) C(11) -16.0(2)
C(2) C(1) C(10) C(13) -146.2(2)
C(1) C(2) C(3) C(11) 27.6(2)
C(2) C(3) C(11) C(4) 79.6(2)
C(2) C(3) C(11) C(10) -37.2(2)
C(2) C(3) C(11) C(14) -157.1(2)
C(11) C(4) C(5) C(12) 56.1(2)
C(5) C(4) C(11) C(3) -162.7(2)
C(5) C(4) C(11) C(10) -50.6(2)
C(5) C(4) C(11) C(14) 74.8(2)
C(4) C(5) C(12) C(6) -176.1(1)
C(4) C(5) C(12) C(13) -55.8(2)
C(4) C(5) C(12) C(15) 68.1(2)
O(2) C(6) C(7) C(8) 69.9(2)
C(12) C(6) C(7) C(8) -50.5(2)
O(2) C(6) C(12) C(5) 48.4(2)
O(2) C(6) C(12) C(13) -71.4(2)
O(2) C(6) C(12) C(15) 166.4(2)
C(7) C(6) C(12) C(5) 169.0(1)
C(7) C(6) C(12) C(13) 49.2(2)
C(7) C(6) C(12) C(15) -73.0(2)
C(6) C(7) C(8) C(9) 53.5(2)
C(7) C(8) C(9) C(13) -57.0(2)
C(8) C(9) C(13) C(10) -170.8(1)
C(8) C(9) C(13) C(12) 58.2(2)
C(1) C(10) C(11) C(3) 32.2(2)
C(1) C(10) C(11) C(4) -84.2(1)
C(1) C(10) C(11) C(14) 150.6(1)
C(13) C(10) C(11) C(3) 165.8(1)
C(13) C(10) C(11) C(4) 49.4(2)
C(13) C(10) C(11) C(14) -75.7(2)
C(1) C(10) C(13) C(9) -58.0(2)
C(1) C(10) C(13) C(12) 73.0(2)
C(11) C(10) C(13) C(9) 176.2(1)
C(11) C(10) C(13) C(12) -52.9(2)
C(5) C(12) C(13) C(9) -174.1(1)
C(5) C(12) C(13) C(10) 53.9(2)
C(6) C(12) C(13) C(9) -53.3(2)
C(6) C(12) C(13) C(10) 174.6(2)
C(15) C(12) C(13) C(9) 64.4(2)
C(15) C(12) C(13) C(10) -67.7(2)
O(2) C(16) C(17) C(18) -168.6(2)
O(2) C(16) C(17) C(19) 7.8(3)
O(3) C(16) C(17) C(18) 8.8(3)
O(3) C(16) C(17) C(19) -174.7(2)
C(16) C(17) C(18) C(20) 174.6(2)
C(19) C(17) C(18) C(20) -2.0(3)
C(16) C(17) C(19) C(21) -175.8(2)
C(18) C(17) C(19) C(21) 0.5(3)
C(17) C(18) C(20) N(1) -176.6(2)
C(17) C(18) C(20) C(22) 2.2(3)
C(17) C(19) C(21) N(2) 177.9(2)
C(17) C(19) C(21) C(22) 0.9(3)
N(1) C(20) C(22) C(21) 177.9(2)
C(18) C(20) C(22) C(21) -0.9(3)
N(2) C(21) C(22) C(20) -177.7(2)
C(19) C(21) C(22) C(20) -0.7(3)

loop_
_cod_related_entry_id
_cod_related_entry_code
_cod_related_entry_database
1 21199628 ChemSpider
